data_7232629
loop_
_publ_author_name
'Emerson, Adrian J.'
'Knowles, Gregory P.'
'Chaffee, Alan L.'
'Batten, Stuart R.'
'Turner, David R.'

_publ_section_title
;
 p-Xylylenediamine derived ligands as flexible connectors in the design of
 porous coordination polymers
;
_journal_issue 19
_journal_name_full CrystEngComm
_journal_page_first 3074
_journal_paper_doi 10.1039/C9CE00371A
_journal_volume 21
_journal_year 2019
_chemical_formula_moiety 'C24 H25 Mn N2 O5'
_chemical_formula_sum 'C24 H25 Mn N2 O5'
_chemical_formula_weight 476.40
_space_group_crystal_system triclinic
_space_group_IT_number 2
_space_group_name_Hall '-P 1'
_space_group_name_H-M_alt 'P -1'
_symmetry_space_group_name_Hall '-P 1'
_symmetry_space_group_name_H-M 'P -1'
_atom_sites_solution_hydrogens geom
_atom_sites_solution_primary dual
_audit_creation_date 2018-12-05
_audit_creation_method
;
Olex2 1.2
(compiled 2018.05.29 svn.r3508 for OlexSys, GUI svn.r5506)
;
_audit_update_record
;
2018-12-05 deposited with the CCDC.    2019-04-17 downloaded from the CCDC.
;
_cell_angle_alpha 74.58(3)
_cell_angle_beta 88.22(3)
_cell_angle_gamma 87.34(3)
_cell_formula_units_Z 2
_cell_length_a 8.8650(18)
_cell_length_b 10.969(2)
_cell_length_c 12.440(3)
_cell_measurement_reflns_used 5503
_cell_measurement_temperature 100
_cell_measurement_theta_max 27.904
_cell_measurement_theta_min 1.698
_cell_volume 1164.6(5)
_computing_cell_refinement 'XDS (Kabsch, 1993)'
_computing_data_collection 'BluIce (McPhillips, 2002)'
_computing_data_reduction 'XDS (Kabsch, 1993)'
_computing_molecular_graphics 'Olex2 (Dolomanov et al., 2009)'
_computing_publication_material 'Olex2 (Dolomanov et al., 2009)'
_computing_structure_refinement 'SHELXL-2018 (Sheldrick, 2015)'
_computing_structure_solution 'SHELXT-2018 (Sheldrick, 2015)'
_diffrn_ambient_temperature 100.0
_diffrn_measured_fraction_theta_full 0.992
_diffrn_measured_fraction_theta_max 0.989
_diffrn_measurement_device_type 'ADSC Quantum 210r'
_diffrn_measurement_method 'Phi Scan'
_diffrn_radiation_monochromator 'Silicon Double Crystal'
_diffrn_radiation_type Synchrotron
_diffrn_radiation_wavelength 0.7108
_diffrn_reflns_av_R_equivalents 0.0483
_diffrn_reflns_av_unetI/netI 0.0272
_diffrn_reflns_Laue_measured_fraction_full 0.992
_diffrn_reflns_Laue_measured_fraction_max 0.989
_diffrn_reflns_limit_h_max 11
_diffrn_reflns_limit_h_min -11
_diffrn_reflns_limit_k_max 14
_diffrn_reflns_limit_k_min -14
_diffrn_reflns_limit_l_max 16
_diffrn_reflns_limit_l_min -16
_diffrn_reflns_number 29581
_diffrn_reflns_point_group_measured_fraction_full 0.992
_diffrn_reflns_point_group_measured_fraction_max 0.989
_diffrn_reflns_theta_full 25.000
_diffrn_reflns_theta_max 27.907
_diffrn_reflns_theta_min 1.699
_diffrn_source 'MX1 Beamline Australian Synchrotron'
_diffrn_standards_number 0
_exptl_absorpt_coefficient_mu 0.603
_exptl_absorpt_correction_type none
_exptl_crystal_colour 'clear light colourless'
_exptl_crystal_colour_lustre clear
_exptl_crystal_colour_modifier light
_exptl_crystal_colour_primary colourless
_exptl_crystal_density_diffrn 1.358
_exptl_crystal_density_method 'not measured'
_exptl_crystal_description needle
_exptl_crystal_F_000 496
_exptl_crystal_recrystallization_method 'From reaction mixture'
_exptl_crystal_size_max 0.03
_exptl_crystal_size_mid 0.01
_exptl_crystal_size_min 0.01
_refine_diff_density_max 2.579
_refine_diff_density_min -1.207
_refine_diff_density_rms 0.091
_refine_ls_extinction_method none
_refine_ls_goodness_of_fit_ref 1.049
_refine_ls_hydrogen_treatment constr
_refine_ls_matrix_type full
_refine_ls_number_parameters 292
_refine_ls_number_reflns 5503
_refine_ls_number_restraints 24
_refine_ls_restrained_S_all 1.066
_refine_ls_R_factor_all 0.0621
_refine_ls_R_factor_gt 0.0564
_refine_ls_shift/su_max 0.001
_refine_ls_shift/su_mean 0.000
_refine_ls_structure_factor_coef Fsqd
_refine_ls_weighting_details 'w=1/[\s^2^(Fo^2^)+(0.0778P)^2^+2.1634P] where P=(Fo^2^+2Fc^2^)/3'
_refine_ls_weighting_scheme calc
_refine_ls_wR_factor_gt 0.1463
_refine_ls_wR_factor_ref 0.1515
_reflns_Friedel_coverage 0.000
_reflns_number_gt 4947
_reflns_number_total 5503
_reflns_threshold_expression 'I > 2\s(I)'
_cod_data_source_file c9ce00371a2.cif
_cod_data_source_block 4
_cod_depositor_comments 'Adding full bibliography for 7232624--7232630.cif.'
_cod_original_cell_volume 1164.7(4)
_cod_database_code 7232629
_shelx_shelxl_version_number 2018/3
_shelx_space_group_comment
;
The symmetry employed for this shelxl refinement is uniquely defined
by the following loop, which should always be used as a source of
symmetry information in preference to the above space-group names.
They are only intended as comments.
;
_shelx_estimated_absorpt_t_max 0.994
_shelx_estimated_absorpt_t_min 0.982
_olex2_refinement_description
;
1. Fixed Uiso
 At 1.2 times of:
  All C(H) groups, All C(H,H) groups
 At 1.5 times of:
  All C(H,H,H) groups
2. Uiso/Uaniso restraints and constraints
Uanis(C21) \\sim Ueq, Uanis(N2) \\sim Ueq, Uanis(C23) \\sim Ueq, Uanis(C24)
\\sim Ueq: with sigma of 0.001 and sigma for terminal atoms of 0.02
3.a Secondary CH2 refined with riding coordinates:
 C1(H1A,H1B), C5(H5A,H5B), C13(H13A,H13B)
3.b Aromatic/amide H refined with riding coordinates:
 C3(H3), C4(H4), C7(H7), C8(H8), C10(H10), C11(H11), C15(H15), C16(H16),
 C18(H18), C19(H19)
3.c Idealised Me refined as rotating group:
 C22(H22A,H22B,H22C), C23(H23A,H23B,H23C), C24(H24A,H24B,H24C)
;
_olex2_submission_special_instructions 'No special instructions were received'

loop_
_space_group_symop_operation_xyz
'x, y, z'
'-x, -y, -z'

loop_
_atom_site_label
_atom_site_type_symbol
_atom_site_fract_x
_atom_site_fract_y
_atom_site_fract_z
_atom_site_U_iso_or_equiv
_atom_site_adp_type
_atom_site_occupancy
_atom_site_site_symmetry_order
_atom_site_calc_flag
_atom_site_refinement_flags_posn
_atom_site_refinement_flags_adp
Mn1 Mn -0.13504(4) 0.93756(3) 0.46607(3) 0.01708(12) Uani 1 1 d . .
O1 O 0.0375(2) 0.87215(19) 0.37444(16) 0.0266(4) Uani 1 1 d . .
O2 O 0.2373(2) 0.95175(19) 0.43436(16) 0.0281(4) Uani 1 1 d . .
O3 O 0.8267(2) 0.09710(19) 0.32715(17) 0.0314(4) Uani 1 1 d . .
O4 O 1.0267(3) 0.1740(2) 0.38692(18) 0.0391(5) Uani 1 1 d . .
O5 O -0.2934(2) 0.8030(2) 0.47186(19) 0.0348(5) Uani 1 1 d . .
N1 N 0.7124(2) 0.75245(19) 0.04500(18) 0.0209(4) Uani 1 1 d . .
N2 N -0.3685(7) 0.6206(6) 0.5819(5) 0.0959(16) Uani 1 1 d . U
C1 C 0.7183(3) 0.8840(2) -0.0244(2) 0.0233(5) Uani 1 1 d . .
H1A H 0.632860 0.934685 -0.003050 0.028 Uiso 1 1 calc R .
H1B H 0.706765 0.885330 -0.103586 0.028 Uiso 1 1 calc R .
C2 C 0.8643(3) 0.9432(2) -0.0117(2) 0.0217(5) Uani 1 1 d . .
C3 C 0.8859(3) 0.9900(2) 0.0805(2) 0.0231(5) Uani 1 1 d . .
H3 H 0.808337 0.983611 0.135942 0.028 Uiso 1 1 calc R .
C4 C 0.9797(3) 0.9542(2) -0.0919(2) 0.0236(5) Uani 1 1 d . .
H4 H 0.966462 0.923150 -0.155257 0.028 Uiso 1 1 calc R .
C5 C 0.5579(3) 0.7103(2) 0.0565(2) 0.0233(5) Uani 1 1 d . .
H5A H 0.560355 0.616666 0.080056 0.028 Uiso 1 1 calc R .
H5B H 0.509863 0.737776 -0.017290 0.028 Uiso 1 1 calc R .
C6 C 0.4618(3) 0.7601(2) 0.1394(2) 0.0205(5) Uani 1 1 d . .
C7 C 0.3044(3) 0.7552(2) 0.1366(2) 0.0222(5) Uani 1 1 d . .
H7 H 0.259893 0.725454 0.080330 0.027 Uiso 1 1 calc R .
C8 C 0.2131(3) 0.7932(2) 0.2149(2) 0.0224(5) Uani 1 1 d . .
H8 H 0.106792 0.786147 0.214126 0.027 Uiso 1 1 calc R .
C9 C 0.2770(3) 0.8421(2) 0.2953(2) 0.0205(5) Uani 1 1 d . .
C10 C 0.4332(3) 0.8485(3) 0.2976(2) 0.0235(5) Uani 1 1 d . .
H10 H 0.477443 0.882334 0.351418 0.028 Uiso 1 1 calc R .
C11 C 0.5253(3) 0.8054(2) 0.2213(2) 0.0235(5) Uani 1 1 d . .
H11 H 0.631978 0.807036 0.225335 0.028 Uiso 1 1 calc R .
C12 C 0.1764(3) 0.8921(2) 0.3742(2) 0.0223(5) Uani 1 1 d . .
C13 C 0.8122(3) 0.6679(2) -0.0018(2) 0.0235(5) Uani 1 1 d . .
H13A H 0.910052 0.707917 -0.024459 0.028 Uiso 1 1 calc R .
H13B H 0.765920 0.654731 -0.069047 0.028 Uiso 1 1 calc R .
C14 C 0.8390(3) 0.5415(2) 0.0820(2) 0.0215(5) Uani 1 1 d . .
C15 C 0.7705(3) 0.4335(2) 0.0725(2) 0.0221(5) Uani 1 1 d . .
H15 H 0.706989 0.438728 0.011203 0.027 Uiso 1 1 calc R .
C16 C 0.7932(3) 0.3180(2) 0.1510(2) 0.0233(5) Uani 1 1 d . .
H16 H 0.743419 0.245608 0.144083 0.028 Uiso 1 1 calc R .
C17 C 0.8887(3) 0.3084(2) 0.2396(2) 0.0233(5) Uani 1 1 d . .
C18 C 0.9595(3) 0.4162(3) 0.2487(3) 0.0323(6) Uani 1 1 d . .
H18 H 1.026056 0.410505 0.308352 0.039 Uiso 1 1 calc R .
C19 C 0.9333(3) 0.5312(3) 0.1715(3) 0.0313(6) Uani 1 1 d . .
H19 H 0.980419 0.604225 0.179617 0.038 Uiso 1 1 calc R .
C20 C 0.9157(3) 0.1834(3) 0.3246(2) 0.0279(6) Uani 1 1 d . .
C21 C -0.3638(6) 0.7348(5) 0.5572(5) 0.0682(12) Uani 1 1 d . U
C22 C -0.4629(5) 0.7946(5) 0.6349(4) 0.0703(14) Uani 1 1 d . .
H22A H -0.432754 0.881495 0.626915 0.105 Uiso 1 1 calc GR .
H22B H -0.449874 0.744901 0.712295 0.105 Uiso 1 1 calc GR .
H22C H -0.569058 0.795644 0.614885 0.105 Uiso 1 1 calc GR .
C23 C -0.4392(10) 0.5351(6) 0.6764(6) 0.124(3) Uani 1 1 d . U
H23A H -0.376704 0.524118 0.742208 0.186 Uiso 1 1 calc GR .
H23B H -0.449645 0.452988 0.660770 0.186 Uiso 1 1 calc GR .
H23C H -0.539238 0.570168 0.690597 0.186 Uiso 1 1 calc GR .
C24 C -0.2502(10) 0.5633(7) 0.5014(7) 0.130(3) Uani 1 1 d . U
H24A H -0.307144 0.530333 0.449685 0.195 Uiso 1 1 calc GR .
H24B H -0.186882 0.494871 0.547566 0.195 Uiso 1 1 calc GR .
H24C H -0.186050 0.630644 0.458944 0.195 Uiso 1 1 calc GR .

loop_
_atom_site_aniso_label
_atom_site_aniso_U_11
_atom_site_aniso_U_22
_atom_site_aniso_U_33
_atom_site_aniso_U_23
_atom_site_aniso_U_13
_atom_site_aniso_U_12
Mn1 0.01443(18) 0.01957(19) 0.01763(19) -0.00571(14) 0.00166(12) -0.00147(13)
O1 0.0201(9) 0.0325(10) 0.0292(10) -0.0125(8) 0.0060(7) 0.0014(7)
O2 0.0260(9) 0.0355(10) 0.0272(10) -0.0167(8) 0.0043(7) -0.0004(8)
O3 0.0413(11) 0.0249(9) 0.0241(10) -0.0019(8) 0.0054(8) 0.0069(8)
O4 0.0350(11) 0.0508(14) 0.0238(10) 0.0014(9) -0.0035(8) 0.0116(10)
O5 0.0248(10) 0.0368(11) 0.0441(12) -0.0112(10) 0.0003(9) -0.0128(8)
N1 0.0193(10) 0.0173(9) 0.0261(10) -0.0067(8) 0.0065(8) -0.0008(7)
N2 0.0945(18) 0.0946(18) 0.0966(18) -0.0206(10) -0.0068(10) -0.0081(10)
C1 0.0236(12) 0.0190(11) 0.0264(12) -0.0050(10) 0.0022(9) 0.0007(9)
C2 0.0245(12) 0.0158(10) 0.0236(12) -0.0034(9) 0.0032(9) -0.0001(9)
C3 0.0261(12) 0.0194(11) 0.0227(12) -0.0045(9) 0.0087(9) -0.0005(9)
C4 0.0302(13) 0.0179(11) 0.0227(12) -0.0059(9) 0.0049(10) -0.0010(9)
C5 0.0208(11) 0.0234(12) 0.0279(13) -0.0112(10) 0.0051(9) -0.0026(9)
C6 0.0196(11) 0.0181(10) 0.0240(12) -0.0063(9) 0.0037(9) 0.0000(8)
C7 0.0217(12) 0.0215(11) 0.0252(12) -0.0098(10) -0.0001(9) 0.0009(9)
C8 0.0188(11) 0.0217(11) 0.0274(12) -0.0082(10) 0.0010(9) 0.0009(9)
C9 0.0206(11) 0.0208(11) 0.0198(11) -0.0058(9) 0.0030(9) 0.0021(9)
C10 0.0203(11) 0.0296(13) 0.0226(12) -0.0106(10) -0.0006(9) 0.0011(9)
C11 0.0182(11) 0.0281(12) 0.0251(12) -0.0089(10) 0.0024(9) 0.0002(9)
C12 0.0225(11) 0.0231(11) 0.0207(11) -0.0059(9) 0.0030(9) 0.0027(9)
C13 0.0253(12) 0.0199(11) 0.0249(12) -0.0062(10) 0.0083(9) 0.0004(9)
C14 0.0191(11) 0.0228(12) 0.0237(12) -0.0088(10) 0.0053(9) 0.0002(9)
C15 0.0244(12) 0.0207(11) 0.0223(12) -0.0079(9) -0.0020(9) 0.0010(9)
C16 0.0265(12) 0.0202(11) 0.0240(12) -0.0073(10) 0.0004(9) 0.0007(9)
C17 0.0226(12) 0.0258(12) 0.0204(11) -0.0056(10) 0.0016(9) 0.0050(9)
C18 0.0301(14) 0.0386(15) 0.0298(14) -0.0111(12) -0.0091(11) -0.0012(12)
C19 0.0298(14) 0.0308(14) 0.0357(15) -0.0116(12) -0.0038(11) -0.0077(11)
C20 0.0297(13) 0.0313(14) 0.0194(12) -0.0033(10) 0.0044(10) 0.0108(11)
C21 0.0658(15) 0.0674(15) 0.0703(15) -0.0149(10) -0.0071(9) -0.0065(9)
C22 0.048(2) 0.086(3) 0.066(3) -0.004(3) 0.019(2) 0.004(2)
C23 0.145(6) 0.069(4) 0.122(6) 0.050(4) -0.034(5) -0.051(4)
C24 0.159(7) 0.108(5) 0.152(7) -0.089(5) -0.077(6) 0.070(5)

loop_
_atom_type_symbol
_atom_type_description
_atom_type_scat_dispersion_real
_atom_type_scat_dispersion_imag
_atom_type_scat_source
C C 0.0033 0.0016 'International Tables Vol C Tables 4.2.6.8 and 6.1.1.4'
H H 0.0000 0.0000 'International Tables Vol C Tables 4.2.6.8 and 6.1.1.4'
Mn Mn 0.3370 0.7270 'International Tables Vol C Tables 4.2.6.8 and 6.1.1.4'
N N 0.0061 0.0033 'International Tables Vol C Tables 4.2.6.8 and 6.1.1.4'
O O 0.0106 0.0060 'International Tables Vol C Tables 4.2.6.8 and 6.1.1.4'

loop_
_geom_angle_atom_site_label_1
_geom_angle_atom_site_label_2
_geom_angle_atom_site_label_3
_geom_angle
_geom_angle_site_symmetry_1
_geom_angle_site_symmetry_3
O1 Mn1 Mn1 79.99(6) . 2_576
O1 Mn1 O2 157.00(8) . 2_576
O1 Mn1 O3 89.23(8) . 1_465
O1 Mn1 O4 87.19(9) . 2_666
O2 Mn1 Mn1 77.42(6) 2_576 2_576
O2 Mn1 O3 86.78(8) 2_576 1_465
O2 Mn1 O4 87.63(9) 2_576 2_666
O3 Mn1 Mn1 90.66(7) 1_465 2_576
O3 Mn1 O4 156.83(10) 1_465 2_666
O4 Mn1 Mn1 66.17(8) 2_666 2_576
O5 Mn1 Mn1 158.95(7) . 2_576
O5 Mn1 O1 99.85(9) . .
O5 Mn1 O2 102.77(9) . 2_576
O5 Mn1 O3 110.39(9) . 1_465
O5 Mn1 O4 92.78(10) . 2_666
C12 O1 Mn1 127.21(17) . .
C12 O2 Mn1 129.35(17) . 2_576
C20 O3 Mn1 112.03(18) . 1_645
C20 O4 Mn1 145.2(2) . 2_666
C21 O5 Mn1 128.8(3) . .
C5 N1 C1 110.6(2) . .
C5 N1 C13 110.8(2) . .
C13 N1 C1 110.78(19) . .
C21 N2 C23 130.1(7) . .
C21 N2 C24 109.7(6) . .
C23 N2 C24 119.4(6) . .
N1 C1 H1A 109.2 . .
N1 C1 H1B 109.2 . .
N1 C1 C2 112.1(2) . .
H1A C1 H1B 107.9 . .
C2 C1 H1A 109.2 . .
C2 C1 H1B 109.2 . .
C3 C2 C1 120.5(2) . .
C4 C2 C1 121.0(2) . .
C4 C2 C3 118.6(2) . .
C2 C3 H3 119.7 . .
C4 C3 C2 120.5(2) 2_775 .
C4 C3 H3 119.7 2_775 .
C2 C4 H4 119.5 . .
C3 C4 C2 120.9(2) 2_775 .
C3 C4 H4 119.5 2_775 .
N1 C5 H5A 108.8 . .
N1 C5 H5B 108.8 . .
N1 C5 C6 113.9(2) . .
H5A C5 H5B 107.7 . .
C6 C5 H5A 108.8 . .
C6 C5 H5B 108.8 . .
C7 C6 C5 119.0(2) . .
C11 C6 C5 121.9(2) . .
C11 C6 C7 119.0(2) . .
C6 C7 H7 119.7 . .
C8 C7 C6 120.7(2) . .
C8 C7 H7 119.7 . .
C7 C8 H8 119.9 . .
C7 C8 C9 120.1(2) . .
C9 C8 H8 119.9 . .
C8 C9 C12 119.7(2) . .
C10 C9 C8 119.3(2) . .
C10 C9 C12 121.0(2) . .
C9 C10 H10 119.8 . .
C9 C10 C11 120.4(2) . .
C11 C10 H10 119.8 . .
C6 C11 C10 120.4(2) . .
C6 C11 H11 119.8 . .
C10 C11 H11 119.8 . .
O1 C12 O2 125.3(2) . .
O1 C12 C9 117.2(2) . .
O2 C12 C9 117.5(2) . .
N1 C13 H13A 109.4 . .
N1 C13 H13B 109.4 . .
N1 C13 C14 111.3(2) . .
H13A C13 H13B 108.0 . .
C14 C13 H13A 109.4 . .
C14 C13 H13B 109.4 . .
C15 C14 C13 121.5(2) . .
C15 C14 C19 118.4(2) . .
C19 C14 C13 120.1(2) . .
C14 C15 H15 119.4 . .
C16 C15 C14 121.3(2) . .
C16 C15 H15 119.4 . .
C15 C16 H16 120.1 . .
C15 C16 C17 119.9(2) . .
C17 C16 H16 120.1 . .
C16 C17 C18 119.1(2) . .
C16 C17 C20 120.5(2) . .
C18 C17 C20 120.5(2) . .
C17 C18 H18 119.8 . .
C19 C18 C17 120.5(3) . .
C19 C18 H18 119.8 . .
C14 C19 H19 119.6 . .
C18 C19 C14 120.9(3) . .
C18 C19 H19 119.6 . .
O3 C20 O4 125.3(3) . .
O3 C20 C17 117.7(2) . .
O4 C20 C17 117.0(3) . .
O5 C21 C22 121.7(4) . .
N2 C21 O5 125.5(6) . .
N2 C21 C22 112.6(5) . .
C21 C22 H22A 109.5 . .
C21 C22 H22B 109.5 . .
C21 C22 H22C 109.5 . .
H22A C22 H22B 109.5 . .
H22A C22 H22C 109.5 . .
H22B C22 H22C 109.5 . .
N2 C23 H23A 109.5 . .
N2 C23 H23B 109.5 . .
N2 C23 H23C 109.5 . .
H23A C23 H23B 109.5 . .
H23A C23 H23C 109.5 . .
H23B C23 H23C 109.5 . .
N2 C24 H24A 109.5 . .
N2 C24 H24B 109.5 . .
N2 C24 H24C 109.5 . .
H24A C24 H24B 109.5 . .
H24A C24 H24C 109.5 . .
H24B C24 H24C 109.5 . .

loop_
_geom_bond_atom_site_label_1
_geom_bond_atom_site_label_2
_geom_bond_distance
_geom_bond_site_symmetry_2
Mn1 Mn1 3.0604(11) 2_576
Mn1 O1 2.0921(19) .
Mn1 O2 2.1113(19) 2_576
Mn1 O3 2.130(2) 1_465
Mn1 O4 2.139(2) 2_666
Mn1 O5 2.070(2) .
O1 C12 1.261(3) .
O2 C12 1.264(3) .
O3 C20 1.253(4) .
O4 C20 1.255(4) .
O5 C21 1.286(6) .
N1 C1 1.473(3) .
N1 C5 1.456(3) .
N1 C13 1.470(3) .
N2 C21 1.211(7) .
N2 C23 1.441(8) .
N2 C24 1.644(9) .
C1 H1A 0.9900 .
C1 H1B 0.9900 .
C1 C2 1.506(4) .
C2 C3 1.397(4) .
C2 C4 1.393(3) .
C3 H3 0.9500 .
C3 C4 1.393(4) 2_775
C4 H4 0.9500 .
C5 H5A 0.9900 .
C5 H5B 0.9900 .
C5 C6 1.512(3) .
C6 C7 1.400(3) .
C6 C11 1.391(4) .
C7 H7 0.9500 .
C7 C8 1.384(3) .
C8 H8 0.9500 .
C8 C9 1.399(4) .
C9 C10 1.391(3) .
C9 C12 1.499(3) .
C10 H10 0.9500 .
C10 C11 1.394(3) .
C11 H11 0.9500 .
C13 H13A 0.9900 .
C13 H13B 0.9900 .
C13 C14 1.510(4) .
C14 C15 1.390(3) .
C14 C19 1.391(4) .
C15 H15 0.9500 .
C15 C16 1.389(4) .
C16 H16 0.9500 .
C16 C17 1.390(4) .
C17 C18 1.397(4) .
C17 C20 1.507(4) .
C18 H18 0.9500 .
C18 C19 1.382(4) .
C19 H19 0.9500 .
C21 C22 1.538(7) .
C22 H22A 0.9800 .
C22 H22B 0.9800 .
C22 H22C 0.9800 .
C23 H23A 0.9800 .
C23 H23B 0.9800 .
C23 H23C 0.9800 .
C24 H24A 0.9800 .
C24 H24B 0.9800 .
C24 H24C 0.9800 .
